data_2003665
loop_
_publ_author_name
'Casas, J. S.'
'Casti\~neiras, A.'
'Mart\'inez, G.'
'Sordo, J.'
'Varela, J. M.'

_publ_section_title
;
 1,1'-Dimethyl-4,5'-dinitro-2,2'-biimidazole, C~8~H~8~N~6~O~4~
;
_journal_issue 7
_journal_name_full 'Acta Crystallographica Section C'
_journal_page_first 1414
_journal_page_last 1416
_journal_paper_doi 10.1107/S0108270194014915
_journal_volume 51
_journal_year 1995
_chemical_compound_source
;Single crystals were obtained by slow evaporation of an
aqueous ethanol solution.
;
_chemical_formula_moiety 'C8 H8 N6 O4'
_chemical_formula_sum 'C8 H8 N6 O4'
_chemical_formula_weight 252.19
_space_group_IT_number 14
_symmetry_cell_setting monoclinic
_symmetry_space_group_name_Hall '-P 2ybc'
_symmetry_space_group_name_H-M 'P 1 21/c 1'
_atom_type_scat_source IntTabIV
_cell_angle_alpha 90.
_cell_angle_beta 109.54(1)
_cell_angle_gamma 90.
_cell_formula_units_Z 4
_cell_length_a 10.809(2)
_cell_length_b 9.581(2)
_cell_length_c 10.986(2)
_cell_measurement_reflns_used 25
_cell_measurement_temperature 293
_cell_measurement_theta_max 13.2
_cell_measurement_theta_min 5.5
_cell_volume 1072.2(4)
_diffrn_measurement_device 'Enraf-Nonius CAD-4'
_diffrn_measurement_method \w-2\q
_diffrn_radiation_type MoK\a
_diffrn_radiation_wavelength 0.71073
_diffrn_reflns_av_R_equivalents 0.030
_diffrn_reflns_limit_h_max 15
_diffrn_reflns_limit_h_min 0
_diffrn_reflns_limit_k_max 13
_diffrn_reflns_limit_k_min 0
_diffrn_reflns_limit_l_max 15
_diffrn_reflns_limit_l_min -15
_diffrn_reflns_number 3439
_diffrn_reflns_theta_max 30
_diffrn_standards_decay_% 0
_diffrn_standards_interval_time 120
_diffrn_standards_number 2
_exptl_absorpt_coefficient_mu 0.12
_exptl_absorpt_correction_T_max 1.039
_exptl_absorpt_correction_T_min 0.986
_exptl_absorpt_correction_type 'empirical, \y scan (Walker & Stuart, 1983)'
_exptl_crystal_colour amber
_exptl_crystal_density_diffrn 1.562
_exptl_crystal_description prismatic
_exptl_crystal_size_max 0.30
_exptl_crystal_size_mid 0.25
_exptl_crystal_size_min 0.15
_refine_diff_density_max 0.18
_refine_diff_density_min -0.23
_refine_ls_extinction_coef 9.84E-8
_refine_ls_extinction_method 'Zachariasen (1963)'
_refine_ls_goodness_of_fit_obs 1.11
_refine_ls_hydrogen_treatment noref
_refine_ls_number_parameters 164
_refine_ls_number_reflns 876
_refine_ls_R_factor_obs 0.0515
_refine_ls_shift/esd_max 0.001
_refine_ls_structure_factor_coef F
_refine_ls_weighting_details 'w = 1/[\s^2^(F)]'
_refine_ls_weighting_scheme calc
_refine_ls_wR_factor_obs 0.0524
_reflns_number_observed 876
_reflns_number_total 3135
_reflns_observed_criterion I>3\s(I)
_cod_data_source_file hr1036.cif
_cod_data_source_block hr1036a
_cod_depositor_comments
;
The following automatic conversions were performed:

'_refine_ls_weighting_scheme' value 'w = 1/[\s^2^(F)]' was changed to
'calc'. New tag '_refine_ls_weighting_details' was created. The value
of the new tag was set to 'w = 1/[\s^2^(F)]'.

Automatic conversion script
Id: cif_fix_values 3143 2015-03-26 13:38:13Z robertas 
;
_cod_original_cell_volume 1072.1(6)
_cod_original_sg_symbol_H-M 'P 21/c'
_cod_database_code 2003665

loop_
_symmetry_equiv_pos_as_xyz
x,y,z
x,1/2-y,1/2+z
-x,-y,-z
-x,1/2+y,1/2-z

loop_
_atom_site_label
_atom_site_fract_x
_atom_site_fract_y
_atom_site_fract_z
_atom_site_U_iso_or_equiv
O151 .4764(5) .2873(6) .6244(5) .079(4)
O152 .5166(4) .0943(5) .7325(4) .060(3)
O241 1.1180(4) -.4158(4) .5048(4) .028(2)
O242 1.0915(4) -.3661(5) .6879(4) .034(3)
N11 .6824(4) .0128(5) .5930(4) .042(2)
N13 .7258(4) .1450(5) .4441(4) .053(3)
N15 .5307(4) .1741(6) .6518(4) .070(4)
N21 .8548(4) -.0970(5) .3690(4) .045(3)
N23 .9058(4) -.1712(5) .5722(4) .044(2)
N24 1.0670(4) -.3490(5) .5716(4) .051(3)
C11 .6861(5) -.1047(7) .6797(5) .056(4)
C12 .7472(4) .0238(6) .5073(4) .037(3)
C14 .6435(5) .2172(7) .4909(6) .053(4)
C15 .6167(5) .1378(6) .5819(5) .044(3)
C21 .7958(6) -.0199(7) .2468(5) .058(4)
C22 .8340(5) -.0816(6) .4853(5) .036(3)
C24 .9724(4) -.2426(6) .5079(5) .037(3)
C25 .9446(5) -.2011(6) .3841(5) .043(3)
H14 .6113 .3339 .4726 4.0
H25 .9726 -.2226 .3066 4.0
H111 .7207 -.1933 .6386 4.0
H112 .6013 -.1256 .6853 4.0
H113 .7451 -.0883 .7660 4.0
H211 .8339 -.0566 .1679 4.0
H212 .6953 -.0292 .2226 4.0
H213 .8152 .0791 .2538 4.0

loop_
_geom_angle_atom_site_label_1
_geom_angle_atom_site_label_2
_geom_angle_atom_site_label_3
_geom_angle
_geom_angle_publ_flag
C11 N11 C12 127.2(5) yes
C11 N11 C15 128.7(5) yes
C12 N11 C15 104.1(4) yes
C12 N13 C14 105.7(5) yes
O151 N15 O152 124.8(6) yes
O151 N15 C15 115.3(5) yes
O152 N15 C15 119.9(5) yes
C21 N21 C22 129.5(5) yes
C21 N21 C25 123.4(5) yes
C22 N21 C25 107.2(5) yes
C22 N23 C24 103.7(4) yes
O241 N24 O242 124.6(4) yes
O241 N24 C24 117.5(4) yes
O242 N24 C24 118.0(5) yes
N11 C12 N13 112.9(5) yes
N11 C12 C22 125.2(5) yes
N13 C12 C22 121.9(6) yes
N13 C14 C15 108.7(5) yes
N11 C15 N15 124.9(5) yes
N11 C15 C14 108.7(5) yes
N15 C15 C14 126.4(5) yes
N21 C22 N23 111.2(5) yes
N21 C22 C12 122.9(4) yes
N23 C22 C12 125.8(5) yes
N23 C24 N24 121.2(4) yes
N23 C24 C25 113.6(5) yes
N24 C24 C25 125.3(5) yes
N21 C25 C24 104.4(5) yes

loop_
_geom_bond_atom_site_label_1
_geom_bond_atom_site_label_2
_geom_bond_distance
_geom_bond_publ_flag
O151 N15 1.223(8) yes
O152 N15 1.218(7) yes
O241 N24 1.235(7) yes
O242 N24 1.226(6) yes
N11 C11 1.467(7) yes
N11 C12 1.352(7) yes
N11 C15 1.377(7) yes
N13 C12 1.333(7) yes
N13 C14 1.356(8) yes
N15 C15 1.433(8) yes
N21 C21 1.477(7) yes
N21 C22 1.377(7) yes
N21 C25 1.363(8) yes
N23 C22 1.324(7) yes
N23 C24 1.351(7) yes
N24 C24 1.448(6) yes
C12 C22 1.453(8) yes
C14 C15 1.363(9) yes
C24 C25 1.351(7) yes
C11 H111 1.085(6) no
C11 H112 .960(6) no
C11 H113 .962(5) no
C14 H14 1.169(6) no
C21 H211 1.134(6) no
C21 H212 1.032(6) no
C21 H213 .969(7) no
C25 H25 1.015(6) no
